data_7049688
loop_
_publ_author_name
'Xu, Xingyu'
'Zhang, Zengyu'
'Huang, Shiqing'
'Cao, Lei'
'Liu, Wei'
'Yan, Xiaoyu'

_publ_section_title
;
 4-Halo-1,2,3-triazolylidenes: stable carbenes featuring halogen bonding.
;
_journal_issue 20
_journal_name_full 'Dalton transactions (Cambridge, England : 2003)'
_journal_page_first 6931
_journal_page_last 6941
_journal_paper_doi 10.1039/c9dt01018a
_journal_volume 48
_journal_year 2019
_chemical_formula_moiety 'C39 H52 Au I N5, B F4'
_chemical_formula_sum 'C39 H52 Au B F4 I N5'
_chemical_formula_weight 1001.53
_space_group_crystal_system triclinic
_space_group_IT_number 1
_space_group_name_Hall 'P 1'
_space_group_name_H-M_alt 'P 1'
_symmetry_space_group_name_Hall 'P 1'
_symmetry_space_group_name_H-M 'P 1'
_atom_sites_solution_hydrogens geom
_atom_sites_solution_primary dual
_audit_creation_date 2018-09-16
_audit_creation_method
;
Olex2 1.2
(compiled 2018.05.29 svn.r3508 for OlexSys, GUI svn.r5506)
;
_audit_update_record
;
2018-09-20 deposited with the CCDC.    2019-04-12 downloaded from the CCDC.
;
_cell_angle_alpha 70.161(3)
_cell_angle_beta 87.658(3)
_cell_angle_gamma 83.006(3)
_cell_formula_units_Z 1
_cell_length_a 9.2835(9)
_cell_length_b 9.7312(10)
_cell_length_c 12.3642(12)
_cell_measurement_reflns_used 9501
_cell_measurement_temperature 150(2)
_cell_measurement_theta_max 36.335
_cell_measurement_theta_min 2.240
_cell_volume 1042.87(18)
_computing_cell_refinement 'SAINT V8.38A (?, 2016)'
_computing_data_reduction 'SAINT V8.38A (?, 2016)'
_computing_molecular_graphics 'Olex2 (Dolomanov et al., 2009)'
_computing_publication_material 'Olex2 (Dolomanov et al., 2009)'
_computing_structure_refinement 'XL (Sheldrick, 2008)'
_computing_structure_solution 'XT (Sheldrick, 2015)'
_diffrn_ambient_temperature 149.94
_diffrn_measured_fraction_theta_full 0.997
_diffrn_measured_fraction_theta_max 0.997
_diffrn_measurement_device_type 'Bruker APEX-II CCD'
_diffrn_measurement_method '\f and \w scans'
_diffrn_radiation_type MoK\a
_diffrn_radiation_wavelength 0.71073
_diffrn_reflns_av_R_equivalents 0.0279
_diffrn_reflns_av_unetI/netI 0.0408
_diffrn_reflns_Laue_measured_fraction_full 0.997
_diffrn_reflns_Laue_measured_fraction_max 0.997
_diffrn_reflns_limit_h_max 11
_diffrn_reflns_limit_h_min -11
_diffrn_reflns_limit_k_max 11
_diffrn_reflns_limit_k_min -11
_diffrn_reflns_limit_l_max 14
_diffrn_reflns_limit_l_min -14
_diffrn_reflns_number 14683
_diffrn_reflns_point_group_measured_fraction_full 0.997
_diffrn_reflns_point_group_measured_fraction_max 0.997
_diffrn_reflns_theta_full 25.242
_diffrn_reflns_theta_max 25.499
_diffrn_reflns_theta_min 2.820
_diffrn_standards_number 0
_exptl_absorpt_coefficient_mu 4.317
_exptl_absorpt_correction_T_max 0.7471
_exptl_absorpt_correction_T_min 0.5876
_exptl_absorpt_correction_type multi-scan
_exptl_absorpt_process_details
'SADABS-2016/2 (Bruker,2016/2) was used for absorption correction. wR2(int) was 0.0770 before and 0.0554 after correction. The Ratio of minimum to maximum transmission is 0.7865. The \l/2 correction factor is Not present.'
_exptl_crystal_colour 'clear light colourless'
_exptl_crystal_colour_lustre clear
_exptl_crystal_colour_modifier light
_exptl_crystal_colour_primary colourless
_exptl_crystal_density_diffrn 1.595
_exptl_crystal_description block
_exptl_crystal_F_000 494
_exptl_crystal_size_max 0.15
_exptl_crystal_size_mid 0.13
_exptl_crystal_size_min 0.11
_refine_diff_density_max 0.886
_refine_diff_density_min -1.000
_refine_diff_density_rms 0.097
_refine_ls_abs_structure_details
;
 Refined as an inversion twin.
;
_refine_ls_abs_structure_Flack 0.342(6)
_refine_ls_extinction_method none
_refine_ls_goodness_of_fit_ref 1.070
_refine_ls_hydrogen_treatment constr
_refine_ls_matrix_type full
_refine_ls_number_parameters 473
_refine_ls_number_reflns 7394
_refine_ls_number_restraints 56
_refine_ls_restrained_S_all 1.093
_refine_ls_R_factor_all 0.0243
_refine_ls_R_factor_gt 0.0243
_refine_ls_shift/su_max 0.001
_refine_ls_shift/su_mean 0.000
_refine_ls_structure_factor_coef Fsqd
_refine_ls_weighting_details 'w=1/[\s^2^(Fo^2^)+(0.0341P)^2^+0.6290P] where P=(Fo^2^+2Fc^2^)/3'
_refine_ls_weighting_scheme calc
_refine_ls_wR_factor_gt 0.0638
_refine_ls_wR_factor_ref 0.0638
_reflns_Friedel_coverage 1.000
_reflns_Friedel_fraction_full 0.997
_reflns_Friedel_fraction_max 0.997
_reflns_number_gt 7394
_reflns_number_total 7394
_reflns_threshold_expression 'I > 2\s(I)'
_cod_data_source_file c9dt01018a2.cif
_cod_data_source_block mo_xxy201808233_0m_b
_cod_depositor_comments 'Adding full bibliography for 7049675--7049689.cif.'
_cod_database_code 7049688
_shelx_shelxl_version_number 2016/6
_shelx_space_group_comment
;
The symmetry employed for this shelxl refinement is uniquely defined
by the following loop, which should always be used as a source of
symmetry information in preference to the above space-group names.
They are only intended as comments.
;
_shelx_estimated_absorpt_t_max 0.648
_shelx_estimated_absorpt_t_min 0.564
_olex2_refinement_description
;
1. Twinned data refinement
 Scales: 0.658(6)
 0.342(6)
2. Fixed Uiso
 At 1.2 times of:
  All C(H) groups
 At 1.5 times of:
  All C(H,H,H) groups
3. Rigid bond restraints
 C22, C23, C24
 with sigma for 1-2 distances of 0.01 and sigma for 1-3 distances of 0.01
 C27, C25
 with sigma for 1-2 distances of 0.001 and sigma for 1-3 distances of 0.001
 C31, C33
 with sigma for 1-2 distances of 0.001 and sigma for 1-3 distances of 0.001
4. Uiso/Uaniso restraints and constraints
Uanis(F1) \\sim Ueq, Uanis(F3) \\sim Ueq: with sigma of 0.001 and sigma for
terminal atoms of 0.002
Uanis(C23) \\sim Ueq, Uanis(C33) \\sim Ueq, Uanis(C32) \\sim Ueq, Uanis(C25)
\\sim Ueq, Uanis(C26) \\sim Ueq: with sigma of 0.001 and sigma for terminal
atoms of 0.002
Uanis(C24) \\sim Ueq: with sigma of 0.001 and sigma for terminal atoms of 0.002
5.a Ternary CH refined with riding coordinates:
 C37(H37), C27(H27), C28(H28), C22(H22), C31(H31), C34(H34)
5.b Aromatic/amide H refined with riding coordinates:
 C19(H19), C12(H12), C14(H14), C6(H6), C20(H20), C18(H18), C8(H8), C7(H7),
 C5(H5), C13(H13)
5.c Idealised Me refined as rotating group:
 C38(H38A,H38B,H38C), C36(H36A,H36B,H36C), C30(H30A,H30B,H30C), C23(H23A,H23B,
 H23C), C39(H39A,H39B,H39C), C26(H26A,H26B,H26C), C25(H25A,H25B,H25C), C33(H33A,
 H33B,H33C), C29(H29A,H29B,H29C), C24(H24A,H24B,H24C), C32(H32A,H32B,H32C),
 C35(H35A,H35B,H35C)
;
_olex2_submission_special_instructions 'No special instructions were received'

loop_
_space_group_symop_operation_xyz
'x, y, z'

loop_
_atom_site_label
_atom_site_type_symbol
_atom_site_fract_x
_atom_site_fract_y
_atom_site_fract_z
_atom_site_U_iso_or_equiv
_atom_site_adp_type
_atom_site_occupancy
_atom_site_site_symmetry_order
_atom_site_calc_flag
_atom_site_refinement_flags_posn
_atom_site_refinement_flags_adp
Au1 Au 0.05519(2) 1.02202(2) 0.32086(2) 0.01971(8) Uani 1 1 d . .
I1 I 0.16855(8) 1.07846(6) -0.01031(5) 0.04439(16) Uani 1 1 d . .
N2 N 0.3801(7) 0.7215(7) 0.2566(5) 0.0182(13) Uani 1 1 d . .
N3 N 0.3527(8) 0.8058(7) 0.1473(6) 0.0201(14) Uani 1 1 d . .
N1 N 0.2878(9) 0.7877(8) 0.3152(6) 0.0126(16) Uani 1 1 d . .
N4 N -0.1969(10) 1.2352(9) 0.3512(6) 0.0215(18) Uani 1 1 d . .
N5 N -0.0987(9) 1.0999(8) 0.5152(6) 0.0208(16) Uani 1 1 d . .
C3 C -0.0907(11) 1.1276(11) 0.4008(8) 0.019(2) Uani 1 1 d . .
C19 C 0.2630(9) 0.6067(11) 0.6730(7) 0.0348(19) Uani 1 1 d . .
H19 H 0.256008 0.566318 0.754321 0.042 Uiso 1 1 calc R .
C17 C 0.3653(7) 0.7778(8) 0.5038(6) 0.0238(15) Uani 1 1 d . .
C37 C 0.0002(9) 0.9812(9) 0.5962(7) 0.0280(17) Uani 1 1 d . .
H37 H 0.071166 0.936333 0.551135 0.034 Uiso 1 1 calc R .
C38 C 0.0826(9) 1.0387(11) 0.6719(8) 0.038(2) Uani 1 1 d . .
H38A H 0.135234 1.119178 0.623566 0.057 Uiso 1 1 calc GR .
H38B H 0.151755 0.959278 0.719829 0.057 Uiso 1 1 calc GR .
H38C H 0.014148 1.074979 0.721232 0.057 Uiso 1 1 calc GR .
C36 C -0.3668(11) 1.2590(12) 0.1953(9) 0.048(2) Uani 1 1 d . .
H36A H -0.369685 1.152477 0.228170 0.073 Uiso 1 1 calc GR .
H36B H -0.377486 1.290750 0.111620 0.073 Uiso 1 1 calc GR .
H36C H -0.446153 1.309351 0.227386 0.073 Uiso 1 1 calc GR .
C12 C 0.4582(10) 0.6095(11) -0.0571(7) 0.041(2) Uani 1 1 d . .
H12 H 0.425845 0.537684 -0.083783 0.049 Uiso 1 1 calc R .
C30 C 0.1153(12) 0.6815(14) -0.0210(12) 0.062(3) Uani 1 1 d . .
H30A H 0.122394 0.786839 -0.040325 0.092 Uiso 1 1 calc GR .
H30B H 0.019070 0.659621 0.010875 0.092 Uiso 1 1 calc GR .
H30C H 0.130071 0.654707 -0.090589 0.092 Uiso 1 1 calc GR .
C23 C 0.442(2) 1.0168(18) 0.4987(14) 0.085(4) Uani 1 1 d . U
H23A H 0.348600 1.075543 0.470823 0.128 Uiso 1 1 calc GR .
H23B H 0.520153 1.079385 0.474376 0.128 Uiso 1 1 calc GR .
H23C H 0.439657 0.975505 0.582856 0.128 Uiso 1 1 calc GR .
C39 C -0.0955(10) 0.8590(9) 0.6737(8) 0.038(2) Uani 1 1 d . .
H39A H -0.170885 0.904115 0.712999 0.057 Uiso 1 1 calc GR .
H39B H -0.033477 0.782142 0.730904 0.057 Uiso 1 1 calc GR .
H39C H -0.141172 0.815455 0.624938 0.057 Uiso 1 1 calc GR .
C26 C -0.0635(13) 0.5909(15) 0.4385(11) 0.060(3) Uani 1 1 d . U
H26A H -0.120547 0.552735 0.392376 0.089 Uiso 1 1 calc GR .
H26B H -0.092711 0.696604 0.419887 0.089 Uiso 1 1 calc GR .
H26C H -0.080726 0.540104 0.520373 0.089 Uiso 1 1 calc GR .
C25 C 0.1474(14) 0.4107(13) 0.4193(12) 0.062(3) Uani 1 1 d . U
H25A H 0.137281 0.344861 0.498537 0.093 Uiso 1 1 calc GR .
H25B H 0.249469 0.403242 0.396039 0.093 Uiso 1 1 calc GR .
H25C H 0.088377 0.382386 0.368076 0.093 Uiso 1 1 calc GR .
C33 C 0.6595(17) 1.0646(17) -0.0374(13) 0.082(3) Uani 1 1 d . U
H33A H 0.742003 1.033731 -0.079123 0.123 Uiso 1 1 calc GR .
H33B H 0.686371 1.138791 -0.006956 0.123 Uiso 1 1 calc GR .
H33C H 0.576768 1.106553 -0.089701 0.123 Uiso 1 1 calc GR .
C29 C 0.2389(13) 0.4319(13) 0.0936(14) 0.068(4) Uani 1 1 d . .
H29A H 0.292454 0.404967 0.032455 0.101 Uiso 1 1 calc GR .
H29B H 0.140328 0.403883 0.098292 0.101 Uiso 1 1 calc GR .
H29C H 0.288641 0.380427 0.167200 0.101 Uiso 1 1 calc GR .
C24 C 0.6193(16) 0.8257(17) 0.4636(14) 0.077(4) Uani 1 1 d . U
H24A H 0.643383 0.783179 0.545586 0.116 Uiso 1 1 calc GR .
H24B H 0.683421 0.900907 0.425431 0.116 Uiso 1 1 calc GR .
H24C H 0.632351 0.748211 0.428913 0.116 Uiso 1 1 calc GR .
C27 C 0.0975(8) 0.5650(10) 0.4120(7) 0.0326(15) Uani 1 1 d . U
H27 H 0.111707 0.627962 0.330379 0.039 Uiso 1 1 calc R .
C10 C 0.4325(9) 0.7599(9) 0.0586(7) 0.0267(16) Uani 1 1 d . .
C14 C 0.6365(10) 0.7712(12) -0.0629(7) 0.043(2) Uani 1 1 d . .
H14 H 0.724727 0.809351 -0.093041 0.051 Uiso 1 1 calc R .
C6 C -0.4393(10) 1.4059(11) 0.5275(9) 0.043(2) Uani 1 1 d . .
H6 H -0.518674 1.478103 0.525899 0.051 Uiso 1 1 calc R .
C28 C 0.2316(11) 0.5933(11) 0.0678(8) 0.042(2) Uani 1 1 d . .
H28 H 0.206274 0.613240 0.140870 0.050 Uiso 1 1 calc R .
C20 C 0.1817(8) 0.5584(9) 0.6045(6) 0.0281(16) Uani 1 1 d . .
H20 H 0.120768 0.483566 0.639362 0.034 Uiso 1 1 calc R .
C21 C 0.1882(7) 0.6182(8) 0.4852(6) 0.0211(14) Uani 1 1 d . .
C32 C 0.7486(18) 0.8644(18) 0.1412(14) 0.082(4) Uani 1 1 d . U
H32A H 0.724349 0.774027 0.200676 0.123 Uiso 1 1 calc GR .
H32B H 0.772461 0.933976 0.177605 0.123 Uiso 1 1 calc GR .
H32C H 0.832246 0.841221 0.096947 0.123 Uiso 1 1 calc GR .
C18 C 0.3548(8) 0.7138(10) 0.6234(6) 0.0296(16) Uani 1 1 d . .
H18 H 0.411491 0.744276 0.671561 0.036 Uiso 1 1 calc R .
C8 C -0.2584(10) 1.2133(12) 0.6419(8) 0.036(2) Uani 1 1 d . .
H8 H -0.214484 1.156288 0.713730 0.043 Uiso 1 1 calc R .
C22 C 0.4664(9) 0.8936(11) 0.4497(8) 0.038(2) Uani 1 1 d . U
H22 H 0.444573 0.936114 0.365491 0.046 Uiso 1 1 calc R .
C31 C 0.6185(11) 0.9333(13) 0.0608(10) 0.053(2) Uani 1 1 d . U
H31 H 0.539612 0.969145 0.105516 0.064 Uiso 1 1 calc R .
C11 C 0.3752(9) 0.6549(9) 0.0248(6) 0.0303(17) Uani 1 1 d . .
C7 C -0.3737(12) 1.3181(12) 0.6343(9) 0.046(2) Uani 1 1 d . .
H7 H -0.411104 1.332641 0.702786 0.056 Uiso 1 1 calc R .
C35 C -0.2043(12) 1.4556(10) 0.1760(8) 0.045(2) Uani 1 1 d . .
H35A H -0.285576 1.511801 0.201086 0.068 Uiso 1 1 calc GR .
H35B H -0.204015 1.485994 0.091844 0.068 Uiso 1 1 calc GR .
H35C H -0.112842 1.474126 0.202377 0.068 Uiso 1 1 calc GR .
C34 C -0.2202(11) 1.2975(11) 0.2250(8) 0.027(2) Uani 1 1 d . .
H34 H -0.142799 1.245710 0.189352 0.032 Uiso 1 1 calc R .
C4 C -0.2722(9) 1.2816(9) 0.4338(8) 0.0202(16) Uani 1 1 d . .
C9 C -0.2086(9) 1.1939(10) 0.5402(8) 0.0261(17) Uani 1 1 d . .
C15 C 0.5601(9) 0.8214(9) 0.0181(6) 0.0322(17) Uani 1 1 d . .
C5 C -0.3891(9) 1.3878(9) 0.4263(8) 0.0318(17) Uani 1 1 d . .
H5 H -0.432704 1.445414 0.354493 0.038 Uiso 1 1 calc R .
C13 C 0.5867(11) 0.6675(11) -0.1000(7) 0.044(2) Uani 1 1 d . .
H13 H 0.640718 0.635142 -0.155595 0.053 Uiso 1 1 calc R .
C16 C 0.2825(9) 0.7255(10) 0.4395(7) 0.017(2) Uani 1 1 d . .
C1 C 0.2023(13) 0.9102(11) 0.2490(8) 0.023(2) Uani 1 1 d . .
C2 C 0.2479(11) 0.9186(10) 0.1396(7) 0.025(2) Uani 1 1 d . .
F4 F -0.0236(11) 1.2888(9) -0.1908(6) 0.090(3) Uani 1 1 d . .
F1 F 0.0037(15) 1.4728(16) -0.1341(13) 0.142(4) Uani 1 1 d . U
F2 F -0.1641(12) 1.5056(10) -0.2492(8) 0.100(3) Uani 1 1 d . .
F3 F -0.1595(14) 1.3497(14) -0.0551(11) 0.116(4) Uani 1 1 d . U
B1 B -0.0924(11) 1.3994(11) -0.1555(9) 0.030(2) Uani 1 1 d . .

loop_
_atom_site_aniso_label
_atom_site_aniso_U_11
_atom_site_aniso_U_22
_atom_site_aniso_U_33
_atom_site_aniso_U_23
_atom_site_aniso_U_13
_atom_site_aniso_U_12
Au1 0.02267(11) 0.01855(11) 0.01615(11) -0.00579(8) 0.00045(7) 0.00401(7)
I1 0.0705(4) 0.0314(3) 0.0210(3) -0.0030(2) -0.0011(3) 0.0162(3)
N2 0.021(3) 0.020(3) 0.012(3) -0.005(3) 0.001(3) -0.001(3)
N3 0.025(4) 0.018(4) 0.015(3) -0.005(3) 0.005(3) 0.003(3)
N1 0.011(3) 0.013(3) 0.014(3) -0.006(3) 0.007(3) -0.002(2)
N4 0.024(4) 0.021(4) 0.016(3) -0.002(3) 0.000(3) 0.001(3)
N5 0.022(4) 0.020(4) 0.019(3) -0.008(3) 0.000(3) 0.003(3)
C3 0.014(5) 0.019(5) 0.027(5) -0.011(4) -0.005(4) 0.004(4)
C19 0.037(4) 0.047(5) 0.015(4) -0.005(3) -0.001(3) 0.001(4)
C17 0.018(3) 0.031(4) 0.026(4) -0.014(3) -0.005(3) 0.000(3)
C37 0.026(4) 0.042(5) 0.014(4) -0.010(3) 0.009(3) 0.001(3)
C38 0.034(4) 0.042(5) 0.034(5) -0.009(4) -0.013(4) 0.005(4)
C36 0.048(6) 0.049(6) 0.050(6) -0.021(5) -0.020(5) 0.004(5)
C12 0.045(5) 0.052(5) 0.030(4) -0.025(4) -0.010(4) 0.018(4)
C30 0.043(6) 0.057(7) 0.074(8) -0.011(6) 0.001(5) 0.002(5)
C23 0.090(5) 0.082(5) 0.088(5) -0.034(3) 0.006(3) -0.014(3)
C39 0.047(5) 0.016(4) 0.043(5) 0.003(3) -0.003(4) -0.012(3)
C26 0.055(4) 0.067(4) 0.060(4) -0.024(3) -0.004(3) -0.010(3)
C25 0.068(4) 0.055(3) 0.068(4) -0.027(3) -0.007(3) -0.007(3)
C33 0.087(4) 0.077(4) 0.079(4) -0.021(3) 0.008(3) -0.016(3)
C29 0.044(6) 0.046(6) 0.104(10) -0.013(6) -0.025(6) 0.000(5)
C24 0.070(4) 0.078(4) 0.080(4) -0.020(3) 0.002(3) -0.013(3)
C27 0.025(4) 0.047(3) 0.030(4) -0.014(4) 0.003(3) -0.021(3)
C10 0.035(4) 0.031(4) 0.012(3) -0.008(3) 0.005(3) 0.007(3)
C14 0.036(4) 0.058(6) 0.026(4) -0.009(4) 0.012(3) 0.006(4)
C6 0.035(4) 0.039(5) 0.055(6) -0.026(4) 0.005(4) 0.014(4)
C28 0.051(5) 0.048(5) 0.034(5) -0.027(4) -0.008(4) 0.002(4)
C20 0.027(4) 0.028(4) 0.022(4) 0.000(3) 0.004(3) -0.003(3)
C21 0.015(3) 0.024(3) 0.025(4) -0.010(3) 0.003(3) -0.001(3)
C32 0.084(5) 0.083(5) 0.085(5) -0.035(3) -0.003(3) -0.009(3)
C18 0.023(3) 0.047(5) 0.023(4) -0.017(3) -0.002(3) -0.001(3)
C8 0.035(5) 0.046(5) 0.027(4) -0.018(4) 0.002(4) 0.007(4)
C22 0.031(4) 0.051(6) 0.039(5) -0.018(4) 0.006(3) -0.021(4)
C31 0.044(5) 0.060(6) 0.070(6) -0.042(4) 0.023(5) -0.011(5)
C11 0.037(4) 0.033(4) 0.018(3) -0.008(3) -0.007(3) 0.009(3)
C7 0.050(6) 0.057(6) 0.033(5) -0.024(5) 0.008(4) 0.014(5)
C35 0.056(6) 0.039(5) 0.029(4) 0.003(4) -0.003(4) -0.001(4)
C34 0.028(5) 0.034(5) 0.016(4) -0.010(4) -0.006(4) 0.015(4)
C4 0.020(4) 0.018(4) 0.022(4) -0.007(4) 0.000(4) 0.003(3)
C9 0.026(4) 0.024(4) 0.030(5) -0.011(4) -0.001(4) 0.002(3)
C15 0.040(4) 0.031(4) 0.020(4) -0.005(3) 0.009(3) 0.004(3)
C5 0.024(4) 0.033(4) 0.038(4) -0.014(4) -0.002(3) 0.003(3)
C13 0.050(5) 0.054(6) 0.023(4) -0.015(4) 0.001(4) 0.024(4)
C16 0.011(4) 0.027(4) 0.012(4) -0.007(3) 0.004(3) 0.006(3)
C1 0.031(6) 0.020(5) 0.017(4) -0.006(4) 0.003(4) 0.001(4)
C2 0.040(6) 0.014(4) 0.015(4) 0.002(3) 0.001(3) 0.005(4)
F4 0.139(8) 0.070(5) 0.051(4) -0.027(4) -0.022(4) 0.055(5)
F1 0.143(5) 0.143(5) 0.143(5) -0.049(3) -0.005(3) -0.027(3)
F2 0.120(7) 0.076(6) 0.081(6) -0.018(5) -0.005(5) 0.045(5)
F3 0.116(4) 0.112(4) 0.113(4) -0.033(3) 0.019(3) -0.008(3)
B1 0.036(5) 0.020(4) 0.032(5) -0.008(4) 0.002(4) -0.005(4)

loop_
_atom_type_symbol
_atom_type_description
_atom_type_scat_dispersion_real
_atom_type_scat_dispersion_imag
_atom_type_scat_source
C C 0.0033 0.0016 'International Tables Vol C Tables 4.2.6.8 and 6.1.1.4'
H H 0.0000 0.0000 'International Tables Vol C Tables 4.2.6.8 and 6.1.1.4'
Au Au -2.0133 8.8022 'International Tables Vol C Tables 4.2.6.8 and 6.1.1.4'
B B 0.0013 0.0007 'International Tables Vol C Tables 4.2.6.8 and 6.1.1.4'
F F 0.0171 0.0103 'International Tables Vol C Tables 4.2.6.8 and 6.1.1.4'
I I -0.4742 1.8119 'International Tables Vol C Tables 4.2.6.8 and 6.1.1.4'
N N 0.0061 0.0033 'International Tables Vol C Tables 4.2.6.8 and 6.1.1.4'

loop_
_geom_angle_atom_site_label_1
_geom_angle_atom_site_label_2
_geom_angle_atom_site_label_3
_geom_angle
C1 Au1 C3 177.3(5)
N3 N2 N1 102.6(6)
N2 N3 C10 116.9(7)
N2 N3 C2 111.7(7)
C2 N3 C10 131.3(7)
N2 N1 C16 119.4(7)
N2 N1 C1 115.3(7)
C1 N1 C16 125.2(8)
C3 N4 C34 123.2(8)
C3 N4 C4 110.1(8)
C4 N4 C34 126.7(8)
C3 N5 C37 121.3(7)
C3 N5 C9 110.2(7)
C9 N5 C37 128.4(7)
N4 C3 Au1 127.0(7)
N4 C3 N5 107.6(8)
N5 C3 Au1 125.3(7)
C20 C19 H19 119.8
C20 C19 C18 120.4(7)
C18 C19 H19 119.8
C18 C17 C22 121.3(7)
C16 C17 C18 116.1(7)
C16 C17 C22 122.6(7)
N5 C37 H37 109.1
N5 C37 C38 111.8(7)
N5 C37 C39 107.9(7)
C38 C37 H37 109.1
C38 C37 C39 109.9(7)
C39 C37 H37 109.1
C37 C38 H38A 109.5
C37 C38 H38B 109.5
C37 C38 H38C 109.5
H38A C38 H38B 109.5
H38A C38 H38C 109.5
H38B C38 H38C 109.5
H36A C36 H36B 109.5
H36A C36 H36C 109.5
H36B C36 H36C 109.5
C34 C36 H36A 109.5
C34 C36 H36B 109.5
C34 C36 H36C 109.5
C11 C12 H12 119.3
C13 C12 H12 119.3
C13 C12 C11 121.3(9)
H30A C30 H30B 109.5
H30A C30 H30C 109.5
H30B C30 H30C 109.5
C28 C30 H30A 109.5
C28 C30 H30B 109.5
C28 C30 H30C 109.5
H23A C23 H23B 109.5
H23A C23 H23C 109.5
H23B C23 H23C 109.5
C22 C23 H23A 109.5
C22 C23 H23B 109.5
C22 C23 H23C 109.5
C37 C39 H39A 109.5
C37 C39 H39B 109.5
C37 C39 H39C 109.5
H39A C39 H39B 109.5
H39A C39 H39C 109.5
H39B C39 H39C 109.5
H26A C26 H26B 109.5
H26A C26 H26C 109.5
H26B C26 H26C 109.5
C27 C26 H26A 109.5
C27 C26 H26B 109.5
C27 C26 H26C 109.5
H25A C25 H25B 109.5
H25A C25 H25C 109.5
H25B C25 H25C 109.5
C27 C25 H25A 109.5
C27 C25 H25B 109.5
C27 C25 H25C 109.5
H33A C33 H33B 109.5
H33A C33 H33C 109.5
H33B C33 H33C 109.5
C31 C33 H33A 109.5
C31 C33 H33B 109.5
C31 C33 H33C 109.5
H29A C29 H29B 109.5
H29A C29 H29C 109.5
H29B C29 H29C 109.5
C28 C29 H29A 109.5
C28 C29 H29B 109.5
C28 C29 H29C 109.5
H24A C24 H24B 109.5
H24A C24 H24C 109.5
H24B C24 H24C 109.5
C22 C24 H24A 109.5
C22 C24 H24B 109.5
C22 C24 H24C 109.5
C26 C27 H27 106.6
C25 C27 C26 113.7(8)
C25 C27 H27 106.6
C25 C27 C21 112.3(8)
C21 C27 C26 110.5(8)
C21 C27 H27 106.6
C11 C10 N3 116.6(7)
C15 C10 N3 117.3(7)
C15 C10 C11 126.0(8)
C15 C14 H14 119.4
C13 C14 H14 119.4
C13 C14 C15 121.2(9)
C7 C6 H6 119.6
C5 C6 H6 119.6
C5 C6 C7 120.8(8)
C30 C28 H28 107.5
C30 C28 C11 107.2(8)
C29 C28 C30 113.3(9)
C29 C28 H28 107.5
C29 C28 C11 113.5(9)
C11 C28 H28 107.5
C19 C20 H20 119.7
C19 C20 C21 120.7(7)
C21 C20 H20 119.7
C20 C21 C27 119.9(6)
C20 C21 C16 116.7(7)
C16 C21 C27 123.4(7)
H32A C32 H32B 109.5
H32A C32 H32C 109.5
H32B C32 H32C 109.5
C31 C32 H32A 109.5
C31 C32 H32B 109.5
C31 C32 H32C 109.5
C19 C18 C17 121.2(7)
C19 C18 H18 119.4
C17 C18 H18 119.4
C7 C8 H8 121.5
C7 C8 C9 117.1(10)
C9 C8 H8 121.5
C17 C22 H22 107.9
C23 C22 C17 111.1(9)
C23 C22 H22 107.9
C24 C22 C17 110.2(9)
C24 C22 C23 111.6(11)
C24 C22 H22 107.9
C33 C31 C32 109.8(11)
C33 C31 H31 107.8
C33 C31 C15 111.8(10)
C32 C31 H31 107.8
C15 C31 C32 111.7(10)
C15 C31 H31 107.8
C12 C11 C28 120.4(8)
C10 C11 C12 114.8(8)
C10 C11 C28 124.8(7)
C6 C7 H7 118.9
C8 C7 C6 122.2(9)
C8 C7 H7 118.9
H35A C35 H35B 109.5
H35A C35 H35C 109.5
H35B C35 H35C 109.5
C34 C35 H35A 109.5
C34 C35 H35B 109.5
C34 C35 H35C 109.5
N4 C34 C36 109.4(9)
N4 C34 H34 106.7
C36 C34 H34 106.7
C35 C34 N4 113.5(8)
C35 C34 C36 113.3(8)
C35 C34 H34 106.7
N4 C4 C9 106.2(8)
N4 C4 C5 132.0(9)
C5 C4 C9 121.8(8)
N5 C9 C8 133.1(9)
N5 C9 C4 105.9(7)
C8 C9 C4 121.0(9)
C10 C15 C14 116.0(8)
C10 C15 C31 123.4(7)
C14 C15 C31 120.6(8)
C6 C5 C4 117.1(8)
C6 C5 H5 121.5
C4 C5 H5 121.5
C12 C13 H13 119.7
C14 C13 C12 120.7(8)
C14 C13 H13 119.7
C17 C16 N1 118.9(8)
C17 C16 C21 124.8(7)
C21 C16 N1 116.2(8)
N1 C1 Au1 121.2(7)
N1 C1 C2 101.6(9)
C2 C1 Au1 137.2(8)
N3 C2 I1 126.2(7)
N3 C2 C1 108.8(8)
C1 C2 I1 125.1(8)
F4 B1 F2 108.7(9)
F1 B1 F4 109.3(11)
F1 B1 F2 101.0(10)
F1 B1 F3 102.9(11)
F3 B1 F4 113.0(10)
F3 B1 F2 120.6(10)

loop_
_geom_bond_atom_site_label_1
_geom_bond_atom_site_label_2
_geom_bond_distance
Au1 C3 2.027(10)
Au1 C1 2.008(11)
I1 C2 2.067(8)
N2 N3 1.337(9)
N2 N1 1.343(10)
N3 C10 1.462(10)
N3 C2 1.355(12)
N1 C16 1.450(11)
N1 C1 1.372(13)
N4 C3 1.344(13)
N4 C34 1.484(11)
N4 C4 1.383(12)
N5 C3 1.348(12)
N5 C37 1.488(11)
N5 C9 1.382(11)
C19 H19 0.9500
C19 C20 1.384(12)
C19 C18 1.388(12)
C17 C18 1.401(11)
C17 C22 1.514(10)
C17 C16 1.379(12)
C37 H37 1.0000
C37 C38 1.514(12)
C37 C39 1.593(11)
C38 H38A 0.9800
C38 H38B 0.9800
C38 H38C 0.9800
C36 H36A 0.9800
C36 H36B 0.9800
C36 H36C 0.9800
C36 C34 1.544(14)
C12 H12 0.9500
C12 C11 1.404(11)
C12 C13 1.391(15)
C30 H30A 0.9800
C30 H30B 0.9800
C30 H30C 0.9800
C30 C28 1.530(15)
C23 H23A 0.9800
C23 H23B 0.9800
C23 H23C 0.9800
C23 C22 1.507(18)
C39 H39A 0.9800
C39 H39B 0.9800
C39 H39C 0.9800
C26 H26A 0.9800
C26 H26B 0.9800
C26 H26C 0.9800
C26 C27 1.527(14)
C25 H25A 0.9800
C25 H25B 0.9800
C25 H25C 0.9800
C25 C27 1.490(15)
C33 H33A 0.9800
C33 H33B 0.9800
C33 H33C 0.9800
C33 C31 1.510(17)
C29 H29A 0.9800
C29 H29B 0.9800
C29 H29C 0.9800
C29 C28 1.486(15)
C24 H24A 0.9800
C24 H24B 0.9800
C24 H24C 0.9800
C24 C22 1.482(18)
C27 H27 1.0000
C27 C21 1.512(10)
C10 C11 1.394(12)
C10 C15 1.390(12)
C14 H14 0.9500
C14 C15 1.391(12)
C14 C13 1.375(15)
C6 H6 0.9500
C6 C7 1.421(15)
C6 C5 1.377(13)
C28 H28 1.0000
C28 C11 1.530(13)
C20 H20 0.9500
C20 C21 1.392(10)
C21 C16 1.398(11)
C32 H32A 0.9800
C32 H32B 0.9800
C32 H32C 0.9800
C32 C31 1.53(2)
C18 H18 0.9500
C8 H8 0.9500
C8 C7 1.368(14)
C8 C9 1.387(13)
C22 H22 1.0000
C31 H31 1.0000
C31 C15 1.521(13)
C7 H7 0.9500
C35 H35A 0.9800
C35 H35B 0.9800
C35 H35C 0.9800
C35 C34 1.473(14)
C34 H34 1.0000
C4 C9 1.410(12)
C4 C5 1.387(12)
C5 H5 0.9500
C13 H13 0.9500
C1 C2 1.379(13)
F4 B1 1.373(12)
F1 B1 1.295(16)
F2 B1 1.391(14)
F3 B1 1.329(15)

loop_
_twin_individual_id
_twin_individual_mass_fraction_refined
1 0.658(6)
2 0.342(6)
